data_7226581
loop_
_publ_author_name
'Bharty, M. K.'
'Nath, Paras'
'Singh, Nand Kishor'
'Maiti, Biswajit'
'Bharty, A.'
'Butcher, R. J'
'Wikaira, Jan L.'

_publ_section_title
;
 Ag(I), Cu(II), Co(III), Hg(II) complexes and metal assisted products
 derived from 4-methyl-piperidine-carbodithioate: Synthesis, structures,
 thermal analysis, redox behaviour and fluorescence properties
;
_journal_coden_ASTM RSCACL
_journal_issue 96
_journal_name_full 'RSC Advances'
_journal_page_first 93867
_journal_page_last 93880
_journal_paper_doi 10.1039/C6RA15186H
_journal_volume 6
_journal_year 2016
_chemical_formula_sum 'C13 H17 Hg N S2'
_chemical_formula_weight 451.99
_space_group_IT_number 14
_symmetry_cell_setting monoclinic
_symmetry_space_group_name_Hall '-P 2yn'
_symmetry_space_group_name_H-M 'P 1 21/n 1'
_atom_sites_solution_hydrogens geom
_atom_sites_solution_primary direct
_atom_sites_solution_secondary difmap
_audit_creation_method SHELXL-97
_audit_update_record
;
2015-06-19 deposited with the CCDC.
2016-09-15 downloaded from the CCDC.
;
_cell_angle_alpha 90.00
_cell_angle_beta 108.238(9)
_cell_angle_gamma 90.00
_cell_formula_units_Z 4
_cell_length_a 8.799(5)
_cell_length_b 15.123(9)
_cell_length_c 11.633(7)
_cell_measurement_reflns_used 1423
_cell_measurement_temperature 293(2)
_cell_measurement_theta_max 28.32
_cell_measurement_theta_min 2.55
_cell_volume 1470.2(15)
_computing_structure_refinement 'SHELXL-97 (Sheldrick, 1997)'
_diffrn_ambient_temperature 293(2)
_diffrn_detector_area_resol_mean 16.0938
_diffrn_measured_fraction_theta_full 0.998
_diffrn_measured_fraction_theta_max 0.906
_diffrn_measurement_device_type 'Xcalibur, Eos'
_diffrn_measurement_method '\w scans'
_diffrn_radiation_monochromator graphite
_diffrn_radiation_source 'fine-focus sealed tube'
_diffrn_radiation_type MoK\a
_diffrn_radiation_wavelength 0.71073
_diffrn_reflns_av_R_equivalents 0.0775
_diffrn_reflns_av_sigmaI/netI 0.0702
_diffrn_reflns_limit_h_max 11
_diffrn_reflns_limit_h_min -11
_diffrn_reflns_limit_k_max 20
_diffrn_reflns_limit_k_min -20
_diffrn_reflns_limit_l_max 15
_diffrn_reflns_limit_l_min -15
_diffrn_reflns_number 13948
_diffrn_reflns_theta_full 25.00
_diffrn_reflns_theta_max 28.32
_diffrn_reflns_theta_min 2.55
_exptl_absorpt_coefficient_mu 10.732
_exptl_absorpt_correction_T_max 0.105
_exptl_absorpt_correction_T_min 0.057
_exptl_absorpt_correction_type multi-scan
_exptl_crystal_colour colourless
_exptl_crystal_density_diffrn 2.042
_exptl_crystal_density_method 'not measured'
_exptl_crystal_description monoclinic
_exptl_crystal_F_000 856.0
_exptl_crystal_size_max 0.30
_exptl_crystal_size_mid 0.24
_exptl_crystal_size_min 0.21
_refine_diff_density_max 1.480
_refine_diff_density_min -3.331
_refine_diff_density_rms 0.219
_refine_ls_extinction_method none
_refine_ls_goodness_of_fit_ref 0.962
_refine_ls_hydrogen_treatment mixed
_refine_ls_matrix_type full
_refine_ls_number_parameters 154
_refine_ls_number_reflns 3666
_refine_ls_number_restraints 0
_refine_ls_restrained_S_all 0.962
_refine_ls_R_factor_all 0.0679
_refine_ls_R_factor_gt 0.0408
_refine_ls_shift/su_max 0.000
_refine_ls_shift/su_mean 0.000
_refine_ls_structure_factor_coef Fsqd
_refine_ls_weighting_details 'calc w=1/[\s^2^(Fo^2^)+(0.0529P)^2^+0.0000P] where P=(Fo^2^+2Fc^2^)/3'
_refine_ls_weighting_scheme calc
_refine_ls_wR_factor_gt 0.0987
_refine_ls_wR_factor_ref 0.1111
_reflns_number_gt 2245
_reflns_number_total 3666
_reflns_threshold_expression >2sigma(I)
_cod_data_source_file c6ra15186h2.cif
_cod_data_source_block mks65m
_cod_depositor_comments
;
 Updated bibliographic information.

 Antanas Vaitkus,
 2021-04-22
;
_cod_original_sg_symbol_H-M 'P 21/n'
_cod_database_code 7226581

loop_
_symmetry_equiv_pos_as_xyz
'x, y, z'
'-x+1/2, y+1/2, -z+1/2'
'-x, -y, -z'
'x-1/2, -y-1/2, z-1/2'

loop_
_atom_site_label
_atom_site_type_symbol
_atom_site_fract_x
_atom_site_fract_y
_atom_site_fract_z
_atom_site_U_iso_or_equiv
_atom_site_adp_type
_atom_site_occupancy
_atom_site_symmetry_multiplicity
_atom_site_calc_flag
_atom_site_refinement_flags
Hg01 Hg 0.71210(3) 0.04489(2) 0.94201(2) 0.05210(14) Uani 1 1 d .
S1 S 0.81939(19) -0.08260(14) 1.06188(15) 0.0508(4) Uani 1 1 d .
S2 S 0.49031(18) -0.09864(11) 0.88677(13) 0.0436(4) Uani 1 1 d .
C8 C 0.5131(7) -0.2902(5) 0.9733(7) 0.0534(18) Uani 1 1 d .
H3A H 0.4284 -0.2583 0.9141 0.064 Uiso 1 1 calc R
H3B H 0.4727 -0.3092 1.0379 0.064 Uiso 1 1 calc R
C4 C 0.6480(7) 0.1545(5) 0.8325(5) 0.0426(15) Uani 1 1 d .
C12 C 0.7864(8) -0.2767(5) 1.1102(6) 0.0475(16) Uani 1 1 d .
H00A H 0.7551 -0.2956 1.1793 0.057 Uiso 1 1 calc R
H00B H 0.8758 -0.2363 1.1389 0.057 Uiso 1 1 calc R
N1 N 0.6518(5) -0.2314(4) 1.0227(5) 0.0413(12) Uani 1 1 d .
C6 C 0.4480(9) 0.2349(7) 0.6786(7) 0.077(3) Uani 1 1 d .
H010 H 0.3443 0.2386 0.6253 0.092 Uiso 1 1 calc R
C5 C 0.4946(8) 0.1592(6) 0.7518(6) 0.062(2) Uani 1 1 d .
H011 H 0.4231 0.1129 0.7460 0.074 Uiso 1 1 calc R
C3 C 0.7529(8) 0.2235(5) 0.8359(6) 0.0476(16) Uani 1 1 d .
H012 H 0.8568 0.2210 0.8891 0.057 Uiso 1 1 calc R
C7 C 0.6514(6) -0.1476(5) 0.9914(5) 0.0385(14) Uani 1 1 d .
C13 C 0.7447(11) -0.5000(7) 0.9409(8) 0.080(3) Uani 1 1 d .
H01A H 0.8315 -0.5300 0.9990 0.119 Uiso 1 1 calc R
H01B H 0.7778 -0.4818 0.8733 0.119 Uiso 1 1 calc R
H01C H 0.6549 -0.5394 0.9134 0.119 Uiso 1 1 calc R
C2 C 0.7042(10) 0.2961(5) 0.7607(7) 0.061(2) Uani 1 1 d .
H2 H 0.7770 0.3410 0.7623 0.073 Uiso 1 1 calc R
C1 C 0.5516(10) 0.3028(7) 0.6843(6) 0.066(2) Uani 1 1 d .
H1 H 0.5187 0.3530 0.6368 0.079 Uiso 1 1 calc R
C11 C 0.8364(8) -0.3557(5) 1.0524(6) 0.0502(17) Uani 1 1 d .
H5A H 0.9217 -0.3867 1.1124 0.060 Uiso 1 1 calc R
H5B H 0.8776 -0.3360 0.9885 0.060 Uiso 1 1 calc R
C10 C 0.6969(8) -0.4190(5) 0.9997(6) 0.0494(16) Uani 1 1 d .
H10 H 0.6612 -0.4399 1.0668 0.059 Uiso 1 1 calc R
C9 C 0.5607(8) -0.3699(5) 0.9143(6) 0.0520(17) Uani 1 1 d .
H4A H 0.4696 -0.4093 0.8856 0.062 Uiso 1 1 calc R
H4B H 0.5910 -0.3509 0.8448 0.062 Uiso 1 1 calc R

loop_
_atom_site_aniso_label
_atom_site_aniso_U_11
_atom_site_aniso_U_22
_atom_site_aniso_U_33
_atom_site_aniso_U_23
_atom_site_aniso_U_13
_atom_site_aniso_U_12
Hg01 0.0647(2) 0.0445(2) 0.04680(19) -0.00074(12) 0.01712(13) -0.00071(12)
S1 0.0460(9) 0.0445(12) 0.0510(10) -0.0051(8) -0.0004(7) -0.0004(7)
S2 0.0439(8) 0.0448(10) 0.0348(8) -0.0007(7) 0.0014(6) 0.0058(7)
C8 0.038(3) 0.050(5) 0.067(4) 0.006(4) 0.009(3) -0.007(3)
C4 0.039(3) 0.053(5) 0.039(3) -0.005(3) 0.017(3) -0.004(3)
C12 0.051(4) 0.046(5) 0.041(3) 0.005(3) 0.007(3) 0.009(3)
N1 0.036(2) 0.043(4) 0.040(3) 0.004(2) 0.004(2) 0.003(2)
C6 0.048(4) 0.136(9) 0.045(4) 0.019(5) 0.013(3) 0.009(5)
C5 0.054(4) 0.086(7) 0.049(4) 0.000(4) 0.022(3) -0.015(4)
C3 0.051(4) 0.055(5) 0.040(3) -0.006(3) 0.017(3) -0.005(3)
C7 0.038(3) 0.048(4) 0.027(3) 0.000(3) 0.006(2) 0.004(3)
C13 0.099(7) 0.046(7) 0.098(8) -0.010(5) 0.039(6) 0.003(5)
C2 0.078(5) 0.055(5) 0.059(5) 0.004(4) 0.035(4) -0.008(4)
C1 0.073(5) 0.083(7) 0.048(4) 0.019(4) 0.027(4) 0.022(5)
C11 0.050(4) 0.047(5) 0.052(4) 0.017(3) 0.014(3) 0.008(3)
C10 0.058(4) 0.041(5) 0.055(4) 0.003(3) 0.027(3) 0.002(3)
C9 0.057(4) 0.044(4) 0.054(4) -0.006(3) 0.015(3) -0.012(3)

loop_
_atom_type_symbol
_atom_type_description
_atom_type_scat_dispersion_real
_atom_type_scat_dispersion_imag
_atom_type_scat_source
C C 0.0033 0.0016 'International Tables Vol C Tables 4.2.6.8 and 6.1.1.4'
H H 0.0000 0.0000 'International Tables Vol C Tables 4.2.6.8 and 6.1.1.4'
S S 0.1246 0.1234 'International Tables Vol C Tables 4.2.6.8 and 6.1.1.4'
Hg Hg -2.3894 9.2266 'International Tables Vol C Tables 4.2.6.8 and 6.1.1.4'
Cl Cl 0.1484 0.1585 'International Tables Vol C Tables 4.2.6.8 and 6.1.1.4'
N N 0.0061 0.0033 'International Tables Vol C Tables 4.2.6.8 and 6.1.1.4'

loop_
_geom_angle_atom_site_label_1
_geom_angle_atom_site_label_2
_geom_angle_atom_site_label_3
_geom_angle
C4 Hg01 S1 172.18(16)
C4 Hg01 S2 115.94(17)
S1 Hg01 S2 68.64(6)
C7 S1 Hg01 93.4(2)
C7 S2 Hg01 79.3(2)
N1 C8 C9 110.2(5)
C5 C4 C3 118.8(7)
C5 C4 Hg01 118.7(5)
C3 C4 Hg01 122.5(5)
N1 C12 C11 110.3(5)
C7 N1 C12 124.9(5)
C7 N1 C8 122.8(5)
C12 N1 C8 112.3(5)
C1 C6 C5 121.3(7)
C4 C5 C6 119.3(7)
C2 C3 C4 120.5(7)
N1 C7 S2 122.7(5)
N1 C7 S1 118.8(4)
S2 C7 S1 118.5(4)
C1 C2 C3 121.2(7)
C6 C1 C2 119.0(8)
C12 C11 C10 111.5(6)
C9 C10 C13 112.2(6)
C9 C10 C11 109.5(6)
C13 C10 C11 112.6(6)
C10 C9 C8 112.0(6)

loop_
_geom_bond_atom_site_label_1
_geom_bond_atom_site_label_2
_geom_bond_distance
Hg01 C4 2.059(7)
Hg01 S1 2.393(2)
Hg01 S2 2.854(2)
S1 C7 1.751(6)
S2 C7 1.720(6)
C8 N1 1.474(8)
C8 C9 1.511(10)
C4 C5 1.384(9)
C4 C3 1.385(9)
C12 N1 1.468(7)
C12 C11 1.503(10)
N1 C7 1.318(8)
C6 C1 1.360(12)
C6 C5 1.410(12)
C3 C2 1.386(10)
C13 C10 1.525(13)
C2 C1 1.363(10)
C11 C10 1.526(10)
C10 C9 1.492(10)
